data_1528083
loop_
_publ_author_name
'Smolin, Yu.I.'
'Shepelev, Yu.F.'
'Butikova, I.K.'

_publ_section_title
;
 The crystal structure of the low-temperature form of samarium
 pyrosilicate, Sm2 Si2 O7
;
_journal_name_full Kristallografiya
_journal_page_first 256
_journal_page_last 261
_journal_volume 15
_journal_year 1970
_chemical_formula_sum 'O7 Si2 Sm2'
_chemical_name_systematic 'Sm2 (Si2 O7)'
_space_group_IT_number 76
_symmetry_space_group_name_Hall 'P 4w'
_symmetry_space_group_name_H-M 'P 41'
_cell_angle_alpha 90
_cell_angle_beta 90
_cell_angle_gamma 90
_cell_formula_units_Z 8
_cell_length_a 6.695
_cell_length_b 6.695
_cell_length_c 24.4
_cell_volume 1093.682
_citation_journal_id_ASTM KRISAJ
_cod_data_source_file Smolin_KRISAJ_1970_1886.cif
_cod_data_source_block O7Si2Sm2
_cod_database_code 1528083

loop_
_symmetry_equiv_pos_as_xyz
x,y,z
-y,x,z+1/4
-x,-y,z+1/2
y,-x,z+3/4

loop_
_atom_site_label
_atom_site_type_symbol
_atom_site_fract_x
_atom_site_fract_y
_atom_site_fract_z
_atom_site_occupancy
_atom_site_U_iso_or_equiv
O1 O-2 0.8965 0.5997 -0.0354 1 0.0
O8 O-2 0.3327 0.576 -0.0113 1 0.0
O2 O-2 0.7244 0.9386 -0.0115 1 0.0
Si4 Si+4 0.0151 0.2817 0.1202 1 0.0
Sm4 Sm+3 0.1294 0.7553 0.13778 1 0.0
Sm2 Sm+3 0.5201 0.1622 0.14618 1 0.0
O10 O-2 0.1324 0.2363 -0.0228 1 0.0
O11 O-2 0.123 0.4154 0.0709 1 0.0
O6 O-2 0.4441 0.8542 0.0945 1 0.0
Si1 Si+4 0.8575 0.7529 0.0146 1 0.0
Si2 Si+4 0.6043 0.6834 0.1135 1 0.0
O13 O-2 0.166 0.1105 0.1427 1 0.0
Sm1 Sm+3 0.7816 0.2821 0 1 0.0
O7 O-2 0.7659 0.7968 0.1549 1 0.0
O4 O-2 0.7252 0.6168 0.057 1 0.0
Sm3 Sm+3 0.3463 0.9121 0.00052 1 0.0
O14 O-2 -0.1844 0.1907 0.094 1 0.0
O9 O-2 0.4547 0.2319 0.0366 1 0.0
O3 O-2 0.048 0.8376 0.0462 1 0.0
O5 O-2 0.4753 0.5062 0.1375 1 0.0
Si3 Si+4 0.2687 0.3692 0.0193 1 0.0
O12 O-2 -0.0125 0.4463 0.1658 1 0.0
